data_7719996
loop_
_publ_author_name
'Katuwana Arachchige, Ashanthi Kumari'
'Lottes, Brett'
'Unruh, Daniel K.'
'Greer, Samuel M.'
'Stein, Benjamin William'
'Carter, Korey Prescott'

_publ_section_title
;
 Combining Coordination and Chelation Moieties to Engineer a New Linker
 for Lanthanide Coordination Chemistry
;
_journal_name_full 'Dalton Transactions'
_journal_paper_doi 10.1039/D5DT02620B
_journal_year 2026
_chemical_formula_moiety 'C8 H7 N Nd O9'
_chemical_formula_sum 'C8 H7 N Nd O9'
_chemical_formula_weight 405.39
_space_group_crystal_system triclinic
_space_group_IT_number 2
_space_group_name_Hall '-P 1'
_space_group_name_H-M_alt 'P -1'
_atom_sites_solution_hydrogens mixed
_atom_sites_solution_primary direct
_audit_creation_date 2024-11-22
_audit_creation_method
;FinalCif V144 by Daniel Kratzert, Freiburg 2025, 
https://dkratzert.de/finalcif.html
;
_audit_update_record
;
2025-03-03 deposited with the CCDC.	2025-12-05 downloaded from the CCDC.
;
_cell_angle_alpha 72.126(2)
_cell_angle_beta 80.223(2)
_cell_angle_gamma 87.674(2)
_cell_formula_units_Z 2
_cell_length_a 7.4577(5)
_cell_length_b 8.6194(5)
_cell_length_c 8.6832(5)
_cell_measurement_reflns_used 3133
_cell_measurement_temperature 100.00
_cell_measurement_theta_max 27.61
_cell_measurement_theta_min 2.50
_cell_volume 523.47(6)
_computing_cell_refinement 'SAINT V8.40B (?, 2016)'
_computing_data_reduction 'SAINT V8.40B (?, 2016)'
_computing_molecular_graphics 'Olex2 1.5 (Dolomanov et al., 2009)'
_computing_publication_material 'Olex2 1.5 (Dolomanov et al., 2009)'
_computing_structure_refinement 'XL  (Sheldrick, 2008)'
_computing_structure_solution 'SHELXT 2018/2 (Sheldrick, 2018)'
_diffrn_ambient_temperature 100.00
_diffrn_measured_fraction_theta_full 0.999
_diffrn_measured_fraction_theta_max 0.998
_diffrn_measurement_device_type 'Bruker APEX-II CCD'
_diffrn_measurement_method '\f and \w scans'
_diffrn_radiation_probe x-ray
_diffrn_radiation_type MoK\a
_diffrn_radiation_wavelength 0.71073
_diffrn_reflns_av_R_equivalents 0.0788
_diffrn_reflns_av_unetI/netI 0.0540
_diffrn_reflns_Laue_measured_fraction_full 0.999
_diffrn_reflns_Laue_measured_fraction_max 0.998
_diffrn_reflns_limit_h_max 9
_diffrn_reflns_limit_h_min -9
_diffrn_reflns_limit_k_max 11
_diffrn_reflns_limit_k_min -11
_diffrn_reflns_limit_l_max 11
_diffrn_reflns_limit_l_min -11
_diffrn_reflns_number 15429
_diffrn_reflns_point_group_measured_fraction_full 0.999
_diffrn_reflns_point_group_measured_fraction_max 0.998
_diffrn_reflns_theta_full 25.242
_diffrn_reflns_theta_max 28.330
_diffrn_reflns_theta_min 2.483
_diffrn_source 'Sealed X-ray tube'
_diffrn_source_type 'Bruker D8 Venture Duo'
_exptl_absorpt_coefficient_mu 5.008
_exptl_absorpt_correction_T_max 0.7457
_exptl_absorpt_correction_T_min 0.6343
_exptl_absorpt_correction_type multi-scan
_exptl_absorpt_process_details
;
SADABS-2016/2 (Bruker,2016/2) was used for absorption correction.
wR2(int) was 0.0895 before and 0.0675 after correction.
The Ratio of minimum to maximum transmission is 0.8506.
The \l/2 correction factor is Not present.
;
_exptl_crystal_colour 'clear light colourless'
_exptl_crystal_colour_lustre clear
_exptl_crystal_colour_modifier light
_exptl_crystal_colour_primary colourless
_exptl_crystal_density_diffrn 2.572
_exptl_crystal_description irregular
_exptl_crystal_F_000 388
_exptl_crystal_preparation Luminescent
_exptl_crystal_recrystallization_method 'slow evaporation'
_exptl_crystal_size_max 0.113
_exptl_crystal_size_mid 0.08
_exptl_crystal_size_min 0.075
_refine_diff_density_max 1.298
_refine_diff_density_min -1.349
_refine_diff_density_rms 0.217
_refine_ls_extinction_method none
_refine_ls_goodness_of_fit_ref 1.067
_refine_ls_hydrogen_treatment constr
_refine_ls_matrix_type full
_refine_ls_number_parameters 174
_refine_ls_number_reflns 2603
_refine_ls_number_restraints 2
_refine_ls_restrained_S_all 1.243
_refine_ls_R_factor_all 0.0433
_refine_ls_R_factor_gt 0.0335
_refine_ls_shift/su_max 0.001
_refine_ls_shift/su_mean 0.000
_refine_ls_structure_factor_coef Fsqd
_refine_ls_weighting_details 'w=1/[\s^2^(Fo^2^)+(0.0175P)^2^+2.0222P] where P=(Fo^2^+2Fc^2^)/3'
_refine_ls_weighting_scheme calc
_refine_ls_wR_factor_gt 0.0631
_refine_ls_wR_factor_ref 0.0664
_reflns_Friedel_coverage 0.000
_reflns_number_gt 2250
_reflns_number_total 2603
_reflns_threshold_expression 'I > 2\s(I)'
_cod_data_source_file d5dt02620b2.cif
_cod_data_source_block Complex_2_Nd
_cod_database_code 7719996
_olex2_refinement_description
;
1. Fixed Uiso
 At 1.2 times of:
  All C(H) groups, All N(H) groups
 At 1.5 times of:
  All O(H,H) groups
2. Restrained distances
 H3B-O4_$1
 2.2 with sigma of 0.2
 H2B-O9_$2
 2.2 with sigma of 0.2
3.a Rotating group:
 O2(H2A,H2B), O3(H3A,H3B)
3.b Aromatic/amide H refined with riding coordinates:
 N1(H1), C4(H4), C5(H5)
;
_shelx_shelxl_version_number 2018/3
_shelx_space_group_comment
;
The symmetry employed for this shelxl refinement is uniquely defined
by the following loop, which should always be used as a source of
symmetry information in preference to the above space-group names.
They are only intended as comments.
;
_shelx_estimated_absorpt_t_min 0.601
_shelx_estimated_absorpt_t_max 0.705

loop_
_space_group_symop_operation_xyz
'x, y, z'
'-x, -y, -z'

loop_
_atom_site_label
_atom_site_type_symbol
_atom_site_fract_x
_atom_site_fract_y
_atom_site_fract_z
_atom_site_U_iso_or_equiv
_atom_site_adp_type
_atom_site_occupancy
_atom_site_site_symmetry_order
_atom_site_calc_flag
_atom_site_refinement_flags_posn
_atom_site_refinement_flags_adp
_atom_site_refinement_flags_occupancy
_atom_site_disorder_assembly
_atom_site_disorder_group
Nd1 Nd 0.87840(4) 0.64106(3) 0.14657(3) 0.00965(8) Uani 1 1 d . . . . .
O2 O 1.1243(5) 0.8247(4) 0.1557(4) 0.0144(7) Uani 1 1 d . . . . .
H2A H 1.203150 0.844406 0.065443 0.022 Uiso 1 1 d R U . . .
H2B H 1.098364 0.932546 0.154942 0.022 Uiso 1 1 d DR U . . .
O6 O 0.5793(5) 1.1091(4) 0.0961(4) 0.0147(7) Uani 1 1 d . . . . .
O9 O -0.0203(5) 0.8599(4) 0.8512(4) 0.0142(7) Uani 1 1 d . . . . .
O1 O 0.6773(5) 0.8532(4) 0.1643(4) 0.0162(8) Uani 1 1 d . . . . .
O4 O 1.0753(5) 0.4534(4) 0.3169(4) 0.0166(8) Uani 1 1 d . . . . .
O5 O 1.1507(5) 0.3426(4) 0.5675(4) 0.0171(8) Uani 1 1 d . . . . .
O8 O 0.1137(5) 0.6232(4) 0.9110(4) 0.0121(7) Uani 1 1 d . . . . .
O3 O 0.6452(5) 0.6314(4) -0.0317(5) 0.0213(9) Uani 1 1 d . . . . .
H3A H 0.698746 0.621834 -0.140785 0.032 Uiso 1 1 d R U . . .
H3B H 0.575606 0.733355 -0.066998 0.032 Uiso 1 1 d DR U . . .
O7 O 0.3525(5) 0.5507(4) 0.6672(4) 0.0162(8) Uani 1 1 d . . . . .
N1 N 0.4393(6) 0.7631(5) 0.4429(5) 0.0126(9) Uani 1 1 d . . . . .
H1 H 0.517406 0.697548 0.407229 0.015 Uiso 1 1 calc R U . . .
C4 C 0.3167(6) 1.0259(6) 0.3921(6) 0.0105(9) Uani 1 1 d . . . . .
H4 H 0.310288 1.135249 0.324161 0.013 Uiso 1 1 calc R U . . .
C5 C 0.2036(7) 0.9703(6) 0.5450(6) 0.0114(10) Uani 1 1 d . . . . .
H5 H 0.120011 1.043395 0.580485 0.014 Uiso 1 1 calc R U . . .
C6 C 0.3340(7) 0.6983(6) 0.5919(6) 0.0119(10) Uani 1 1 d . . . . .
C3 C 0.4355(7) 0.9200(6) 0.3433(6) 0.0099(9) Uani 1 1 d . . . . .
C2 C 0.5743(6) 0.9652(6) 0.1873(6) 0.0111(10) Uani 1 1 d . . . . .
C7 C 0.2108(6) 0.8124(6) 0.6451(6) 0.0112(10) Uani 1 1 d . . . . .
C8 C 0.0933(7) 0.7641(6) 0.8109(6) 0.0117(10) Uani 1 1 d . . . . .
C1 C 1.0658(7) 0.4415(6) 0.4666(7) 0.0157(11) Uani 1 1 d . . . . .

loop_
_atom_site_aniso_label
_atom_site_aniso_U_11
_atom_site_aniso_U_22
_atom_site_aniso_U_33
_atom_site_aniso_U_23
_atom_site_aniso_U_13
_atom_site_aniso_U_12
Nd1 0.01304(14) 0.00864(12) 0.00691(12) -0.00232(9) -0.00103(9) 0.00122(9)
O2 0.0180(19) 0.0130(17) 0.0107(17) -0.0024(14) 0.0006(14) -0.0035(14)
O6 0.0133(18) 0.0160(18) 0.0141(18) -0.0033(14) -0.0025(15) -0.0008(14)
O9 0.0156(18) 0.0134(17) 0.0134(18) -0.0050(14) -0.0010(15) 0.0027(14)
O1 0.0174(19) 0.0194(19) 0.0121(18) -0.0052(15) -0.0044(15) 0.0090(15)
O4 0.023(2) 0.0161(18) 0.0122(18) -0.0046(15) -0.0070(15) 0.0055(15)
O5 0.022(2) 0.0131(18) 0.0163(19) -0.0036(15) -0.0071(16) 0.0080(15)
O8 0.0162(18) 0.0088(16) 0.0106(17) -0.0013(13) -0.0031(14) 0.0004(13)
O3 0.021(2) 0.0151(19) 0.025(2) 0.0009(16) -0.0108(17) 0.0002(15)
O7 0.0191(19) 0.0127(17) 0.0129(18) -0.0008(14) 0.0015(15) 0.0010(14)
N1 0.013(2) 0.0096(19) 0.015(2) -0.0038(17) -0.0006(17) 0.0035(16)
C4 0.012(2) 0.011(2) 0.009(2) -0.0032(18) -0.0042(19) -0.0003(18)
C5 0.011(2) 0.013(2) 0.013(2) -0.0050(19) -0.0051(19) 0.0011(18)
C6 0.011(2) 0.012(2) 0.013(2) -0.0036(19) -0.002(2) -0.0003(19)
C3 0.011(2) 0.014(2) 0.005(2) -0.0030(18) -0.0030(18) -0.0009(18)
C2 0.008(2) 0.015(2) 0.013(2) -0.0060(19) -0.0058(19) 0.0013(18)
C7 0.009(2) 0.012(2) 0.013(2) -0.0049(19) -0.0001(19) -0.0033(18)
C8 0.012(2) 0.011(2) 0.013(2) -0.0044(19) -0.004(2) -0.0034(18)
C1 0.017(3) 0.011(2) 0.019(3) -0.003(2) -0.003(2) -0.002(2)

loop_
_atom_type_symbol
_atom_type_description
_atom_type_scat_dispersion_real
_atom_type_scat_dispersion_imag
_atom_type_scat_source
C C 0.0033 0.0016 'International Tables Vol C Tables 4.2.6.8 and 6.1.1.4'
H H 0.0000 0.0000 'International Tables Vol C Tables 4.2.6.8 and 6.1.1.4'
N N 0.0061 0.0033 'International Tables Vol C Tables 4.2.6.8 and 6.1.1.4'
Nd Nd -0.1943 3.0179 'International Tables Vol C Tables 4.2.6.8 and 6.1.1.4'
O O 0.0106 0.0060 'International Tables Vol C Tables 4.2.6.8 and 6.1.1.4'

loop_
_exptl_crystal_face_index_h
_exptl_crystal_face_index_k
_exptl_crystal_face_index_l
_exptl_crystal_face_perp_dist
1.00 -1.00 0.00 0.0220
-1.00 1.00 1.00 0.0470
0.00 -1.00 -1.00 0.0410
0.00 1.00 1.00 0.0310
-1.00 -1.00 -1.00 0.0370
1.00 1.00 1.00 0.0350
0.00 1.00 -1.00 0.0060
-1.00 0.00 1.00 0.0490
0.00 1.00 0.00 0.0080
0.00 0.00 1.00 0.0580
-1.00 -1.00 1.00 0.0610

loop_
_geom_angle_atom_site_label_1
_geom_angle_atom_site_label_2
_geom_angle_atom_site_label_3
_geom_angle
_geom_angle_site_symmetry_1
_geom_angle_site_symmetry_3
_geom_angle_publ_flag
O2 Nd1 O9 69.30(11) . 1_654 ?
O2 Nd1 O5 71.34(12) . 2_766 ?
O2 Nd1 O8 77.95(11) . 1_654 ?
O2 Nd1 O3 139.57(11) . . ?
O2 Nd1 C8 72.04(12) . 1_654 ?
O9 Nd1 C8 24.67(12) 1_654 1_654 ?
O1 Nd1 O2 86.63(12) . . ?
O1 Nd1 O9 79.14(11) . 1_654 ?
O1 Nd1 O4 138.48(12) . . ?
O1 Nd1 O5 73.10(12) . 2_766 ?
O1 Nd1 O8 140.12(12) . 2_666 ?
O1 Nd1 O8 128.93(11) . 1_654 ?
O1 Nd1 O3 74.69(13) . . ?
O1 Nd1 O7 88.46(12) . 2_666 ?
O1 Nd1 C8 103.79(13) . 1_654 ?
O4 Nd1 O2 76.98(12) . . ?
O4 Nd1 O9 127.29(11) . 1_654 ?
O4 Nd1 O5 65.56(11) . 2_766 ?
O4 Nd1 O8 70.82(11) . 2_666 ?
O4 Nd1 O8 84.83(11) . 1_654 ?
O4 Nd1 O3 138.83(12) . . ?
O4 Nd1 C8 106.80(13) . 1_654 ?
O5 Nd1 O9 132.55(11) 2_766 1_654 ?
O5 Nd1 O3 132.58(13) 2_766 . ?
O5 Nd1 C8 143.36(12) 2_766 1_654 ?
O8 Nd1 O2 132.28(12) 2_666 . ?
O8 Nd1 O9 104.14(11) 2_666 1_654 ?
O8 Nd1 O9 49.83(10) 1_654 1_654 ?
O8 Nd1 O5 121.88(11) 2_666 2_766 ?
O8 Nd1 O5 141.04(12) 1_654 2_766 ?
O8 Nd1 O8 65.14(13) 2_666 1_654 ?
O8 Nd1 O3 69.00(12) 2_666 . ?
O8 Nd1 O3 86.37(12) 1_654 . ?
O8 Nd1 C8 25.15(12) 1_654 1_654 ?
O8 Nd1 C8 84.53(12) 2_666 1_654 ?
O3 Nd1 O9 72.09(11) . 1_654 ?
O3 Nd1 C8 78.00(13) . 1_654 ?
O7 Nd1 O2 139.78(12) 2_666 . ?
O7 Nd1 O9 148.03(12) 2_666 1_654 ?
O7 Nd1 O4 80.70(12) 2_666 . ?
O7 Nd1 O5 69.04(12) 2_666 2_766 ?
O7 Nd1 O8 132.78(11) 2_666 1_654 ?
O7 Nd1 O8 67.65(12) 2_666 2_666 ?
O7 Nd1 O3 76.26(12) 2_666 . ?
O7 Nd1 C8 147.32(12) 2_666 1_654 ?
Nd1 O2 H2A 109.4 . . ?
Nd1 O2 H2B 120.4 . . ?
H2A O2 H2B 99.0 . . ?
C8 O9 Nd1 90.9(3) . 1_456 ?
C2 O1 Nd1 174.3(3) . . ?
C1 O4 Nd1 121.0(3) . . ?
C1 O5 Nd1 119.6(3) . 2_766 ?
Nd1 O8 Nd1 114.86(13) 2_666 1_456 ?
C8 O8 Nd1 98.7(3) . 1_456 ?
C8 O8 Nd1 126.8(3) . 2_666 ?
Nd1 O3 H3A 114.0 . . ?
Nd1 O3 H3B 114.9 . . ?
H3A O3 H3B 99.3 . . ?
C6 O7 Nd1 128.1(3) . 2_666 ?
C6 N1 H1 116.8 . . ?
C6 N1 C3 126.4(4) . . ?
C3 N1 H1 116.8 . . ?
C5 C4 H4 120.8 . . ?
C3 C4 H4 120.8 . . ?
C3 C4 C5 118.5(4) . . ?
C4 C5 H5 119.2 . . ?
C7 C5 C4 121.6(5) . . ?
C7 C5 H5 119.2 . . ?
O7 C6 N1 118.5(4) . . ?
O7 C6 C7 127.3(5) . . ?
N1 C6 C7 114.2(4) . . ?
N1 C3 C2 116.3(4) . . ?
C4 C3 N1 119.2(4) . . ?
C4 C3 C2 124.4(4) . . ?
O6 C2 O1 126.0(5) . . ?
O6 C2 C3 118.1(4) . . ?
O1 C2 C3 115.9(4) . . ?
C5 C7 C6 120.1(4) . . ?
C5 C7 C8 118.7(4) . . ?
C6 C7 C8 121.2(4) . . ?
O9 C8 Nd1 64.4(3) . 1_456 ?
O9 C8 O8 120.5(5) . . ?
O9 C8 C7 120.6(4) . . ?
O8 C8 Nd1 56.1(2) . 1_456 ?
O8 C8 C7 118.9(4) . . ?
C7 C8 Nd1 175.0(3) . 1_456 ?
O4 C1 C1 116.8(6) . 2_766 ?
O5 C1 O4 126.4(5) . . ?
O5 C1 C1 116.8(6) . 2_766 ?

loop_
_geom_bond_atom_site_label_1
_geom_bond_atom_site_label_2
_geom_bond_distance
_geom_bond_site_symmetry_2
_geom_bond_publ_flag
Nd1 O2 2.497(3) . ?
Nd1 O9 2.682(3) 1_654 ?
Nd1 O1 2.342(3) . ?
Nd1 O4 2.457(3) . ?
Nd1 O5 2.502(4) 2_766 ?
Nd1 O8 2.498(3) 1_654 ?
Nd1 O8 2.474(3) 2_666 ?
Nd1 O3 2.536(4) . ?
Nd1 O7 2.440(3) 2_666 ?
Nd1 C8 2.974(5) 1_654 ?
O2 H2A 0.8714 . ?
O2 H2B 0.9398 . ?
O6 C2 1.248(6) . ?
O9 C8 1.242(6) . ?
O1 C2 1.253(6) . ?
O4 C1 1.262(6) . ?
O5 C1 1.258(6) . ?
O8 C8 1.279(6) . ?
O3 H3A 0.9900 . ?
O3 H3B 0.9937 . ?
O7 C6 1.253(6) . ?
N1 H1 0.8800 . ?
N1 C6 1.360(6) . ?
N1 C3 1.366(6) . ?
C4 H4 0.9500 . ?
C4 C5 1.402(7) . ?
C4 C3 1.358(7) . ?
C5 H5 0.9500 . ?
C5 C7 1.376(7) . ?
C6 C7 1.444(7) . ?
C3 C2 1.513(7) . ?
C7 C8 1.499(7) . ?
C1 C1 1.550(10) 2_766 ?

loop_
_geom_hbond_atom_site_label_D
_geom_hbond_atom_site_label_H
_geom_hbond_atom_site_label_A
_geom_hbond_distance_DH
_geom_hbond_distance_HA
_geom_hbond_distance_DA
_geom_hbond_angle_DHA
_geom_hbond_site_symmetry_A
_geom_hbond_publ_flag
O3 H3B O6 0.99 1.73 2.714(5) 168.4 2_675 yes

loop_
_geom_torsion_atom_site_label_1
_geom_torsion_atom_site_label_2
_geom_torsion_atom_site_label_3
_geom_torsion_atom_site_label_4
_geom_torsion
_geom_torsion_site_symmetry_1
_geom_torsion_site_symmetry_2
_geom_torsion_site_symmetry_3
_geom_torsion_site_symmetry_4
_geom_torsion_publ_flag
Nd1 O9 C8 O8 -0.6(5) 1_456 . . . ?
Nd1 O9 C8 C7 -179.6(4) 1_456 . . . ?
Nd1 O4 C1 O5 175.0(4) . . . . ?
Nd1 O4 C1 C1 -3.9(7) . . . 2_766 ?
Nd1 O5 C1 O4 175.8(4) 2_766 . . . ?
Nd1 O5 C1 C1 -5.2(7) 2_766 . . 2_766 ?
Nd1 O8 C8 Nd1 130.3(3) 2_666 . . 1_456 ?
Nd1 O8 C8 O9 0.6(5) 1_456 . . . ?
Nd1 O8 C8 O9 130.9(4) 2_666 . . . ?
Nd1 O8 C8 C7 -50.1(6) 2_666 . . . ?
Nd1 O8 C8 C7 179.7(4) 1_456 . . . ?
Nd1 O7 C6 N1 -148.4(3) 2_666 . . . ?
Nd1 O7 C6 C7 31.6(7) 2_666 . . . ?
O7 C6 C7 C5 -178.1(5) . . . . ?
O7 C6 C7 C8 3.9(8) . . . . ?
N1 C6 C7 C5 1.8(7) . . . . ?
N1 C6 C7 C8 -176.1(4) . . . . ?
N1 C3 C2 O6 -177.5(4) . . . . ?
N1 C3 C2 O1 0.9(6) . . . . ?
C4 C5 C7 C6 -1.4(7) . . . . ?
C4 C5 C7 C8 176.6(4) . . . . ?
C4 C3 C2 O6 -0.7(7) . . . . ?
C4 C3 C2 O1 177.7(4) . . . . ?
C5 C4 C3 N1 1.0(7) . . . . ?
C5 C4 C3 C2 -175.7(4) . . . . ?
C5 C7 C8 O9 6.5(7) . . . . ?
C5 C7 C8 O8 -172.5(4) . . . . ?
C6 N1 C3 C4 -0.4(8) . . . . ?
C6 N1 C3 C2 176.5(4) . . . . ?
C6 C7 C8 O9 -175.5(4) . . . . ?
C6 C7 C8 O8 5.5(7) . . . . ?
C3 N1 C6 O7 179.0(5) . . . . ?
C3 N1 C6 C7 -1.0(7) . . . . ?
C3 C4 C5 C7 -0.1(7) . . . . ?
